data_4300702
_journal_name_full 'Inorganic Chemistry'
_journal_paper_doi 10.1021/ic051875n
_journal_year 2006
_chemical_formula_moiety 'C18 H26 Hg N2 S2, C2 Cl2 Hg N2 S2'
_chemical_formula_sum 'C20 H26 Cl2 Hg2 N4 S4'
_chemical_formula_weight 922.81
_space_group_IT_number 11
_symmetry_cell_setting monoclinic
_symmetry_space_group_name_Hall '-P 2yb'
_symmetry_space_group_name_H-M 'P 1 21/m 1'
_cell_angle_alpha 90.00
_cell_angle_beta 93.234(4)
_cell_angle_gamma 90.00
_cell_formula_units_Z 2
_cell_length_a 6.3897(9)
_cell_length_b 27.699(4)
_cell_length_c 7.5773(11)
_cell_measurement_temperature 193(2)
_cell_volume 1339.0(3)
_diffrn_ambient_temperature 193(2)
_exptl_crystal_density_diffrn 2.289
_cod_original_sg_symbol_H-M 'P 21/m'
_cod_database_code 4300702

loop_
_symmetry_equiv_pos_as_xyz
'x, y, z'
'-x, y+1/2, -z'
'-x, -y, -z'
'x, -y-1/2, z'

loop_
_atom_site_label
_atom_site_type_symbol
_atom_site_fract_x
_atom_site_fract_y
_atom_site_fract_z
_atom_site_U_iso_or_equiv
_atom_site_adp_type
_atom_site_occupancy
_atom_site_symmetry_multiplicity
_atom_site_calc_flag
_atom_site_refinement_flags
_atom_site_disorder_assembly
_atom_site_disorder_group
Hg2 Hg 0.29973(4) 0.2500 0.33379(3) 0.02666(9) Uani 1 2 d S . .
Hg1 Hg 0.5000 0.5000 0.5000 0.03248(9) Uani 1 2 d S . .
Cl1 Cl 0.2750(3) 0.2500 -0.0008(2) 0.0479(5) Uani 1 2 d S . .
Cl2 Cl 0.6785(3) 0.2500 0.4130(2) 0.0465(5) Uani 1 2 d S . .
S2 S 0.1137(2) 0.32388(5) 0.4374(2) 0.0572(5) Uani 1 1 d . . .
S1 S 0.3266(2) 0.51571(5) 0.7550(2) 0.0506(4) Uani 1 1 d . . .
N1 N -0.2839(5) 0.35539(12) 0.9027(4) 0.0248(8) Uani 1 1 d . . .
N2 N 0.4059(8) 0.39825(17) 0.4008(7) 0.0664(15) Uani 1 1 d . . .
C1 C 0.1567(7) 0.46635(16) 0.7897(6) 0.0350(12) Uani 1 1 d . . .
C2 C 0.0236(7) 0.44674(16) 0.6560(6) 0.0326(11) Uani 1 1 d . A .
H2 H 0.0311 0.4580 0.5381 0.039 Uiso 1 1 calc R . .
C3 C -0.1191(7) 0.41109(15) 0.6931(6) 0.0276(10) Uani 1 1 d . . .
H3 H -0.2104 0.3984 0.6012 0.033 Uiso 1 1 calc R A .
C4 C -0.1288(7) 0.39388(15) 0.8647(6) 0.0264(10) Uani 1 1 d . A .
C5 C 0.0023(7) 0.41267(19) 0.9982(6) 0.0377(13) Uani 1 1 d . . .
H5 H -0.0035 0.4009 1.1156 0.045 Uiso 1 1 calc R A .
C6 C 0.1430(8) 0.44891(18) 0.9603(7) 0.0403(12) Uani 1 1 d . A .
H6 H 0.2317 0.4620 1.0531 0.048 Uiso 1 1 calc R . .
C7 C -0.2797(12) 0.3163(3) 0.7685(10) 0.0315(9) Uani 0.581(4) 1 d P A 1
H7A H -0.3074 0.3300 0.6502 0.047 Uiso 0.581(4) 1 calc PR A 1
H7B H -0.3874 0.2922 0.7915 0.047 Uiso 0.581(4) 1 calc PR A 1
H7C H -0.1416 0.3008 0.7753 0.047 Uiso 0.581(4) 1 calc PR A 1
C8 C -0.4912(12) 0.3793(3) 0.8997(10) 0.0315(9) Uani 0.581(4) 1 d P A 1
H8A H -0.4904 0.4041 0.9920 0.047 Uiso 0.581(4) 1 calc PR A 1
H8B H -0.5995 0.3553 0.9211 0.047 Uiso 0.581(4) 1 calc PR A 1
H8C H -0.5212 0.3943 0.7839 0.047 Uiso 0.581(4) 1 calc PR A 1
C9 C -0.2427(12) 0.3316(3) 1.0850(10) 0.0315(9) Uani 0.581(4) 1 d P A 1
H9A H -0.1041 0.3163 1.0908 0.047 Uiso 0.581(4) 1 calc PR A 1
H9B H -0.3502 0.3071 1.1027 0.047 Uiso 0.581(4) 1 calc PR A 1
H9C H -0.2476 0.3562 1.1775 0.047 Uiso 0.581(4) 1 calc PR A 1
C7A C -0.1655(17) 0.3090(4) 0.9177(14) 0.0315(9) Uani 0.419(4) 1 d P A 2
H7A1 H -0.1109 0.3010 0.8030 0.047 Uiso 0.419(4) 1 calc PR A 2
H7A2 H -0.2592 0.2832 0.9535 0.047 Uiso 0.419(4) 1 calc PR A 2
H7A3 H -0.0486 0.3124 1.0062 0.047 Uiso 0.419(4) 1 calc PR A 2
C8A C -0.4639(16) 0.3480(4) 0.7596(14) 0.0315(9) Uani 0.419(4) 1 d P A 2
H8A1 H -0.5374 0.3786 0.7377 0.047 Uiso 0.419(4) 1 calc PR A 2
H8A2 H -0.5625 0.3239 0.8007 0.047 Uiso 0.419(4) 1 calc PR A 2
H8A3 H -0.4058 0.3367 0.6500 0.047 Uiso 0.419(4) 1 calc PR A 2
C9A C -0.3891(16) 0.3642(4) 1.0714(13) 0.0315(9) Uani 0.419(4) 1 d P A 2
H9A1 H -0.2889 0.3587 1.1720 0.047 Uiso 0.419(4) 1 calc PR A 2
H9A2 H -0.5081 0.3422 1.0787 0.047 Uiso 0.419(4) 1 calc PR A 2
H9A3 H -0.4393 0.3977 1.0737 0.047 Uiso 0.419(4) 1 calc PR A 2
C10 C 0.2931(8) 0.36657(19) 0.4144(8) 0.0479(14) Uani 1 1 d . . .

loop_
_atom_site_aniso_label
_atom_site_aniso_U_11
_atom_site_aniso_U_22
_atom_site_aniso_U_33
_atom_site_aniso_U_23
_atom_site_aniso_U_13
_atom_site_aniso_U_12
Hg2 0.02788(15) 0.01901(14) 0.03349(16) 0.000 0.00530(11) 0.000
Hg1 0.02437(16) 0.02640(16) 0.04723(18) 0.00571(11) 0.00706(12) -0.00333(10)
Cl1 0.0365(10) 0.0794(15) 0.0279(9) 0.000 0.0038(7) 0.000
Cl2 0.0263(9) 0.0687(14) 0.0442(10) 0.000 -0.0016(7) 0.000
S2 0.0425(8) 0.0239(7) 0.1095(13) -0.0222(8) 0.0418(8) -0.0096(6)
S1 0.0597(9) 0.0310(7) 0.0641(9) -0.0137(7) 0.0290(7) -0.0229(7)
N1 0.028(2) 0.0201(19) 0.0268(19) 0.0015(16) 0.0073(15) 0.0036(16)
N2 0.064(3) 0.029(3) 0.109(4) -0.013(3) 0.031(3) -0.019(3)
C1 0.040(3) 0.019(2) 0.048(3) -0.004(2) 0.019(2) -0.007(2)
C2 0.035(3) 0.021(3) 0.043(3) 0.002(2) 0.017(2) 0.001(2)
C3 0.029(2) 0.018(2) 0.037(3) -0.001(2) 0.0108(19) 0.0033(19)
C4 0.031(2) 0.017(2) 0.033(3) -0.002(2) 0.0129(19) -0.002(2)
C5 0.047(3) 0.034(3) 0.033(3) -0.005(2) 0.013(2) -0.010(2)
C6 0.044(3) 0.034(3) 0.043(3) -0.012(2) 0.007(2) -0.007(2)
C7 0.034(2) 0.027(2) 0.035(2) 0.0011(17) 0.0110(16) -0.0050(16)
C8 0.034(2) 0.027(2) 0.035(2) 0.0011(17) 0.0110(16) -0.0050(16)
C9 0.034(2) 0.027(2) 0.035(2) 0.0011(17) 0.0110(16) -0.0050(16)
C7A 0.034(2) 0.027(2) 0.035(2) 0.0011(17) 0.0110(16) -0.0050(16)
C8A 0.034(2) 0.027(2) 0.035(2) 0.0011(17) 0.0110(16) -0.0050(16)
C9A 0.034(2) 0.027(2) 0.035(2) 0.0011(17) 0.0110(16) -0.0050(16)
C10 0.042(3) 0.029(3) 0.075(4) -0.019(3) 0.025(3) -0.005(3)

loop_
_geom_bond_atom_site_label_1
_geom_bond_atom_site_label_2
_geom_bond_distance
_geom_bond_site_symmetry_2
_geom_bond_publ_flag
Hg2 Cl2 2.4603(17) . ?
Hg2 S2 2.5144(13) 4_565 ?
Hg2 S2 2.5144(13) . ?
Hg2 Cl1 2.5312(17) . ?
Hg1 S1 2.3219(14) 3_666 ?
Hg1 S1 2.3219(14) . ?
Hg1 N2 2.970(5) . ?
S2 C10 1.663(5) . ?
S1 C1 1.775(5) . ?
N1 C8 1.480(8) . ?
N1 C7 1.488(8) . ?
N1 C7A 1.492(11) . ?
N1 C4 1.495(5) . ?
N1 C9A 1.498(10) . ?
N1 C9 1.539(8) . ?
N1 C8A 1.549(11) . ?
N2 C10 1.144(6) . ?
C1 C6 1.387(7) . ?
C1 C2 1.396(7) . ?
C2 C3 1.384(6) . ?
C2 H2 0.9500 . ?
C3 C4 1.390(6) . ?
C3 H3 0.9500 . ?
C4 C5 1.379(6) . ?
C5 C6 1.388(7) . ?
C5 H5 0.9500 . ?
C6 H6 0.9500 . ?
C7 H7A 0.9800 . ?
C7 H7B 0.9800 . ?
C7 H7C 0.9800 . ?
C8 H8A 0.9800 . ?
C8 H8B 0.9800 . ?
C8 H8C 0.9800 . ?
C9 H9A 0.9800 . ?
C9 H9B 0.9800 . ?
C9 H9C 0.9800 . ?
C7A H7A1 0.9800 . ?
C7A H7A2 0.9800 . ?
C7A H7A3 0.9800 . ?
C8A H8A1 0.9800 . ?
C8A H8A2 0.9800 . ?
C8A H8A3 0.9800 . ?
C9A H9A1 0.9800 . ?
C9A H9A2 0.9800 . ?
C9A H9A3 0.9800 . ?
